data_2204910
loop_
_publ_author_name
'Yuan, Da-Qiang'
'Xu, Yan-Qing'
'Wu, Ming-Yan'
'Hong, Mao-Chun'

_publ_section_title
;
 Poly[[aquaneodymium(III)]-\m~5~-citrato]
;
_journal_issue 1
_journal_name_full 'Acta Crystallographica Section E'
_journal_page_first m108
_journal_page_last m109
_journal_paper_doi 10.1107/S1600536804032210
_journal_volume 61
_journal_year 2005
_chemical_formula_iupac '[Nd (C6 H5 O7) (H2 O)]'
_chemical_formula_moiety 'C6 H7 Nd O8'
_chemical_formula_sum 'C6 H7 Nd O8'
_chemical_formula_weight 351.36
_chemical_name_systematic
;
Poly[[aquaneodymiun(III)]-\m~5~-citrato]
;
_space_group_IT_number 15
_symmetry_cell_setting monoclinic
_symmetry_space_group_name_Hall '-C 2yc'
_symmetry_space_group_name_H-M 'C 1 2/c 1'
_atom_sites_solution_hydrogens geom
_atom_sites_solution_primary direct
_atom_sites_solution_secondary difmap
_audit_creation_method SHELXL97
_cell_angle_alpha 90.00
_cell_angle_beta 120.288(2)
_cell_angle_gamma 90.00
_cell_formula_units_Z 8
_cell_length_a 16.6409(11)
_cell_length_b 8.7622(6)
_cell_length_c 13.9279(9)
_cell_measurement_reflns_used 1574
_cell_measurement_temperature 293(2)
_cell_measurement_theta_max 25.01
_cell_measurement_theta_min 2.72
_cell_volume 1753.6(2)
_computing_cell_refinement SMART
_computing_data_collection 'SMART (Siemens, 1996)'
_computing_data_reduction 'SAINT (Siemens, 1994)'
_computing_molecular_graphics 'SHELXL97 (Sheldrick, 1997)'
_computing_publication_material SHELXL97
_computing_structure_refinement SHELXTL
_computing_structure_solution 'SHELXTL (Siemens, 1994)'
_diffrn_ambient_temperature 293(2)
_diffrn_measured_fraction_theta_full 0.972
_diffrn_measured_fraction_theta_max 0.972
_diffrn_measurement_device_type 'Siemens SMART CCD area-detector'
_diffrn_measurement_method \w
_diffrn_radiation_monochromator graphite
_diffrn_radiation_source 'fine-focus sealed tube'
_diffrn_radiation_type MoK\a
_diffrn_radiation_wavelength 0.71073
_diffrn_reflns_av_R_equivalents 0.0333
_diffrn_reflns_av_sigmaI/netI 0.0420
_diffrn_reflns_limit_h_max 16
_diffrn_reflns_limit_h_min -19
_diffrn_reflns_limit_k_max 10
_diffrn_reflns_limit_k_min -9
_diffrn_reflns_limit_l_max 14
_diffrn_reflns_limit_l_min -16
_diffrn_reflns_number 2359
_diffrn_reflns_theta_full 25.01
_diffrn_reflns_theta_max 25.01
_diffrn_reflns_theta_min 2.72
_diffrn_standards_decay_% 0
_diffrn_standards_interval_count 0
_diffrn_standards_number 0
_exptl_absorpt_coefficient_mu 5.946
_exptl_absorpt_correction_T_max 0.343
_exptl_absorpt_correction_T_min 0.245
_exptl_absorpt_correction_type empirical
_exptl_absorpt_process_details '(SADABS; Sheldrick, 1996)'
_exptl_crystal_colour colourless
_exptl_crystal_density_diffrn 2.662
_exptl_crystal_density_meas ?
_exptl_crystal_density_method .
_exptl_crystal_description prism
_exptl_crystal_F_000 1336
_exptl_crystal_size_max 0.25
_exptl_crystal_size_mid 0.19
_exptl_crystal_size_min 0.18
_refine_diff_density_max 1.313
_refine_diff_density_min -1.319
_refine_ls_extinction_method none
_refine_ls_goodness_of_fit_ref 1.156
_refine_ls_hydrogen_treatment constr
_refine_ls_matrix_type full
_refine_ls_number_parameters 136
_refine_ls_number_reflns 1507
_refine_ls_number_restraints 0
_refine_ls_restrained_S_all 1.156
_refine_ls_R_factor_gt 0.0459
_refine_ls_shift/su_max 0.000
_refine_ls_shift/su_mean 0.000
_refine_ls_structure_factor_coef Fsqd
_refine_ls_weighting_details 'calc w = 1/[\s^2^(Fo^2^)+(0.0111P)^2^+116.7406P] where P=(Fo^2^+2Fc^2^)/3'
_refine_ls_weighting_scheme calc
_refine_ls_wR_factor_gt 0.0976
_refine_ls_wR_factor_ref 0.1089
_reflns_number_gt 1288
_reflns_number_total 1507
_reflns_threshold_expression I>2\s(I)
_cod_data_source_file kp6015.cif
_cod_data_source_block I
_cod_depositor_comments
;
The following automatic conversions were performed:
'_symmetry_cell_setting' value 'Monoclinic' changed to 'monoclinic'
according to '/home/saulius/struct/CIF-dictionaries/cif_core.dic'
dictionary named 'cif_core.dic' version 2.4.1 from 2010-06-29.

Automatic conversion script
Id: cif_fix_enum 1527 2010-12-29 10:47:43Z saulius 

The following automatic conversions were performed:

'_symmetry_cell_setting' value 'Monoclinic' changed to 'monoclinic'
according to /home/saulius/struct/CIF-dictionaries/cif_core.dic
dictionary named 'cif_core.dic' version 2.4.1 from 2010-06-29.

Automatic conversion script
Id: cif_fix_values 1715 2011-07-08 13:25:40Z adriana 
;
_cod_original_sg_symbol_H-M C2/c
_cod_database_code 2204910
_cod_database_fobs_code 2204910

loop_
_symmetry_equiv_pos_as_xyz
'x, y, z'
'-x, y, -z+1/2'
'x+1/2, y+1/2, z'
'-x+1/2, y+1/2, -z+1/2'
'-x, -y, -z'
'x, -y, z-1/2'
'-x+1/2, -y+1/2, -z'
'x+1/2, -y+1/2, z-1/2'

loop_
_atom_site_label
_atom_site_fract_x
_atom_site_fract_y
_atom_site_fract_z
_atom_site_U_iso_or_equiv
_atom_site_adp_type
_atom_site_calc_flag
_atom_site_refinement_flags
_atom_site_occupancy
_atom_site_type_symbol
Nd1 0.08599(4) 0.08142(7) 0.17213(4) 0.0124(2) Uani d . 1 Nd
O1 0.0839(5) -0.0369(9) 0.0044(6) 0.0190(17) Uani d . 1 O
C1 0.1277(8) -0.0397(12) -0.0462(8) 0.013(2) Uani d . 1 C
O2 0.0849(5) -0.0752(9) -0.1490(6) 0.0171(16) Uani d . 1 O
C2 0.2302(8) -0.0034(14) 0.0084(9) 0.017(2) Uani d . 1 C
H2A 0.2389 0.0739 -0.0353 0.020 Uiso calc R 1 H
H2B 0.2629 -0.0944 0.0074 0.020 Uiso calc R 1 H
O3 0.2319(5) -0.0725(9) 0.2524(6) 0.0170(16) Uani d . 1 O
C3 0.2746(7) 0.0538(11) 0.1297(8) 0.011(2) Uani d . 1 C
O4 0.3276(5) -0.1922(9) 0.2091(6) 0.0167(17) Uani d . 1 O
C4 0.3703(7) 0.1181(13) 0.1703(9) 0.017(2) Uani d . 1 C
H4A 0.3664 0.1979 0.1199 0.020 Uiso calc R 1 H
H4B 0.4101 0.0381 0.1693 0.020 Uiso calc R 1 H
O5 0.4181(7) 0.0983(10) 0.3617(7) 0.035(2) Uani d . 1 O
C5 0.4143(8) 0.1838(14) 0.2881(10) 0.023(3) Uani d . 1 C
O6 0.4438(6) 0.3198(9) 0.3059(7) 0.0251(19) Uani d . 1 O
C6 0.2800(7) -0.0813(13) 0.2050(8) 0.014(2) Uani d . 1 C
O7 0.2125(5) 0.1700(9) 0.1295(6) 0.0152(16) Uani d . 1 O
H7 0.2431 0.2398 0.1712 0.018 Uiso calc R 1 H
O8 0.0161(6) 0.3168(9) 0.0731(6) 0.029(2) Uani d . 1 O
H8A 0.0045 0.3088 0.0065 0.035 Uiso d R 1 H
H8B 0.0537 0.3902 0.1049 0.035 Uiso d R 1 H

loop_
_atom_site_aniso_label
_atom_site_aniso_U_11
_atom_site_aniso_U_22
_atom_site_aniso_U_33
_atom_site_aniso_U_12
_atom_site_aniso_U_13
_atom_site_aniso_U_23
Nd1 0.0123(3) 0.0134(3) 0.0101(3) 0.0003(3) 0.0046(2) -0.0002(3)
O1 0.018(4) 0.026(5) 0.012(4) -0.003(3) 0.008(3) -0.002(3)
C1 0.020(6) 0.009(5) 0.011(5) 0.001(4) 0.008(5) 0.004(4)
O2 0.017(4) 0.023(4) 0.008(3) 0.008(4) 0.004(3) 0.002(3)
C2 0.021(6) 0.021(6) 0.014(5) 0.012(5) 0.013(5) 0.004(5)
O3 0.018(4) 0.017(4) 0.021(4) 0.007(3) 0.014(3) 0.008(3)
C3 0.013(5) 0.005(5) 0.014(5) 0.001(4) 0.008(4) -0.003(4)
O4 0.018(4) 0.016(4) 0.012(4) 0.005(3) 0.004(3) 0.004(3)
C4 0.007(5) 0.020(6) 0.022(6) -0.001(4) 0.006(4) 0.004(5)
O5 0.048(6) 0.024(5) 0.021(4) -0.006(5) 0.008(4) 0.005(4)
C5 0.009(5) 0.025(7) 0.024(6) 0.004(5) 0.000(5) 0.004(5)
O6 0.031(5) 0.014(4) 0.038(5) 0.000(4) 0.023(4) -0.005(4)
C6 0.009(5) 0.010(5) 0.013(5) 0.000(5) -0.002(4) 0.003(4)
O7 0.008(4) 0.016(4) 0.009(3) 0.004(3) -0.005(3) -0.001(3)
O8 0.036(5) 0.016(4) 0.014(4) -0.011(4) -0.003(4) 0.003(3)

loop_
_atom_type_symbol
_atom_type_description
_atom_type_scat_dispersion_real
_atom_type_scat_dispersion_imag
_atom_type_scat_source
C C 0.0033 0.0016 'International Tables Vol C Tables 4.2.6.8 and 6.1.1.4'
H H 0.0000 0.0000 'International Tables Vol C Tables 4.2.6.8 and 6.1.1.4'
O O 0.0106 0.0060 'International Tables Vol C Tables 4.2.6.8 and 6.1.1.4'
Nd Nd -0.1943 3.0179 'International Tables Vol C Tables 4.2.6.8 and 6.1.1.4'

loop_
_geom_angle_atom_site_label_1
_geom_angle_atom_site_label_2
_geom_angle_atom_site_label_3
_geom_angle_site_symmetry_1
_geom_angle_site_symmetry_3
_geom_angle
O6 Nd1 O8 4_545 . 144.5(3)
O6 Nd1 O3 4_545 . 69.1(3)
O8 Nd1 O3 . . 142.5(3)
O6 Nd1 O2 4_545 6_556 75.3(3)
O8 Nd1 O2 . 6_556 110.0(3)
O3 Nd1 O2 . 6_556 92.1(2)
O6 Nd1 O4 4_545 4 139.1(3)
O8 Nd1 O4 . 4 69.8(2)
O3 Nd1 O4 . 4 91.6(3)
O2 Nd1 O4 6_556 4 69.6(2)
O6 Nd1 O1 4_545 . 79.6(3)
O8 Nd1 O1 . . 92.5(3)
O3 Nd1 O1 . . 75.5(2)
O2 Nd1 O1 6_556 . 154.7(3)
O4 Nd1 O1 4 . 131.6(2)
O6 Nd1 O7 4_545 . 124.2(3)
O8 Nd1 O7 . . 80.0(3)
O3 Nd1 O7 . . 62.8(2)
O2 Nd1 O7 6_556 . 130.7(2)
O4 Nd1 O7 4 . 69.6(2)
O1 Nd1 O7 . . 62.9(2)
O6 Nd1 O1 4_545 5 77.7(3)
O8 Nd1 O1 . 5 67.7(3)
O3 Nd1 O1 . 5 132.1(3)
O2 Nd1 O1 6_556 5 112.1(2)
O4 Nd1 O1 4 5 134.9(2)
O1 Nd1 O1 . 5 65.1(3)
O7 Nd1 O1 . 5 116.0(2)
O6 Nd1 O2 4_545 5 73.9(3)
O8 Nd1 O2 . 5 77.0(3)
O3 Nd1 O2 . 5 140.5(2)
O2 Nd1 O2 6_556 5 65.3(3)
O4 Nd1 O2 4 5 108.2(2)
O1 Nd1 O2 . 5 111.0(2)
O7 Nd1 O2 . 5 155.9(2)
O1 Nd1 O2 5 5 47.6(2)
C1 O1 Nd1 . . 142.1(7)
C1 O1 Nd1 . 5 97.2(6)
Nd1 O1 Nd1 . 5 114.9(3)
O1 C1 O2 . . 119.1(10)
O1 C1 C2 . . 123.1(9)
O2 C1 C2 . . 117.8(9)
C1 O2 Nd1 . 6 147.5(7)
C1 O2 Nd1 . 5 95.5(6)
Nd1 O2 Nd1 6 5 114.7(3)
C1 C2 C3 . . 114.5(8)
C1 C2 H2A . . 108.6
C3 C2 H2A . . 108.6
C1 C2 H2B . . 108.6
C3 C2 H2B . . 108.6
H2A C2 H2B . . 107.6
C6 O3 Nd1 . . 121.7(6)
O7 C3 C4 . . 110.9(8)
O7 C3 C2 . . 106.1(8)
C4 C3 C2 . . 111.4(9)
O7 C3 C6 . . 109.5(8)
C4 C3 C6 . . 110.0(8)
C2 C3 C6 . . 108.9(8)
C6 O4 Nd1 . 4_545 142.2(7)
C3 C4 C5 . . 112.8(9)
C3 C4 H4A . . 109.0
C5 C4 H4A . . 109.0
C3 C4 H4B . . 109.0
C5 C4 H4B . . 109.0
H4A C4 H4B . . 107.8
O5 C5 O6 . . 123.5(12)
O5 C5 C4 . . 117.0(11)
O6 C5 C4 . . 119.5(11)
C5 O6 Nd1 . 4 147.3(8)
O4 C6 O3 . . 125.4(10)
O4 C6 C3 . . 116.6(9)
O3 C6 C3 . . 117.9(9)
C3 O7 Nd1 . . 116.9(6)
C3 O7 H7 . . 109.5
Nd1 O7 H7 . . 110.5
Nd1 O8 H8A . . 109.3
Nd1 O8 H8B . . 109.3
H8A O8 H8B . . 109.5

loop_
_geom_bond_atom_site_label_1
_geom_bond_atom_site_label_2
_geom_bond_site_symmetry_2
_geom_bond_distance
_geom_bond_publ_flag
Nd1 O6 4_545 2.397(8) yes
Nd1 O8 . 2.427(8) yes
Nd1 O3 . 2.495(7) yes
Nd1 O2 6_556 2.500(7) yes
Nd1 O4 4 2.518(7) yes
Nd1 O1 . 2.540(7) yes
Nd1 O7 . 2.577(8) yes
Nd1 O1 5 2.680(7) yes
Nd1 O2 5 2.697(7) yes
O1 C1 . 1.243(13) ?
C1 O2 . 1.275(12) ?
C1 C2 . 1.510(15) ?
C2 C3 . 1.546(14) ?
C2 H2A . 0.9700 ?
C2 H2B . 0.9700 ?
O3 C6 . 1.271(13) ?
C3 O7 . 1.450(12) ?
C3 C4 . 1.504(14) ?
C3 C6 . 1.554(14) ?
O4 C6 . 1.236(13) ?
C4 C5 . 1.532(16) ?
C4 H4A . 0.9700 ?
C4 H4B . 0.9700 ?
O5 C5 . 1.245(15) ?
C5 O6 . 1.265(14) ?
O7 H7 . 0.8200 ?
O8 H8A . 0.8501 ?
O8 H8B . 0.8501 ?

loop_
_geom_hbond_atom_site_label_D
_geom_hbond_atom_site_label_H
_geom_hbond_atom_site_label_A
_geom_hbond_site_symmetry_A
_geom_hbond_distance_DH
_geom_hbond_distance_HA
_geom_hbond_distance_DA
_geom_hbond_angle_DHA
O7 H7 O3 4 0.82 1.89 2.668(10) 158
O8 H8B O5 4 0.85 1.88 2.665(12) 153
O8 H8A O5 8_455 0.85 1.97 2.653(12) 137

loop_
_geom_torsion_atom_site_label_1
_geom_torsion_atom_site_label_2
_geom_torsion_atom_site_label_3
_geom_torsion_atom_site_label_4
_geom_torsion_site_symmetry_1
_geom_torsion_site_symmetry_4
_geom_torsion
O6 Nd1 O1 C1 4_545 . -133.2(12)
O8 Nd1 O1 C1 . . 81.6(12)
O3 Nd1 O1 C1 . . -62.3(11)
O2 Nd1 O1 C1 6_556 . -125.1(11)
O4 Nd1 O1 C1 4 . 16.6(13)
O7 Nd1 O1 C1 . . 4.2(11)
O1 Nd1 O1 C1 5 . 145.6(13)
O2 Nd1 O1 C1 5 . 158.6(11)
O6 Nd1 O1 Nd1 4_545 5 81.2(3)
O8 Nd1 O1 Nd1 . 5 -64.0(3)
O3 Nd1 O1 Nd1 . 5 152.1(4)
O2 Nd1 O1 Nd1 6_556 5 89.3(6)
O4 Nd1 O1 Nd1 4 5 -128.9(3)
O7 Nd1 O1 Nd1 . 5 -141.4(4)
O1 Nd1 O1 Nd1 5 5 0.0
O2 Nd1 O1 Nd1 5 5 13.1(4)
Nd1 O1 C1 O2 . . -155.8(8)
Nd1 O1 C1 O2 5 . -7.0(10)
Nd1 O1 C1 C2 . . 24.4(18)
Nd1 O1 C1 C2 5 . 173.2(9)
O1 C1 O2 Nd1 . 6 165.9(8)
C2 C1 O2 Nd1 . 6 -14.2(18)
O1 C1 O2 Nd1 . 5 6.9(10)
C2 C1 O2 Nd1 . 5 -173.3(8)
O1 C1 C2 C3 . . -5.9(15)
O2 C1 C2 C3 . . 174.3(9)
O6 Nd1 O3 C6 4_545 . 122.0(8)
O8 Nd1 O3 C6 . . -37.1(10)
O2 Nd1 O3 C6 6_556 . -164.6(8)
O4 Nd1 O3 C6 4 . -95.0(8)
O1 Nd1 O3 C6 . . 37.8(8)
O7 Nd1 O3 C6 . . -28.9(8)
O1 Nd1 O3 C6 5 . 72.7(9)
O2 Nd1 O3 C6 5 . 143.3(7)
C1 C2 C3 O7 . . -47.4(12)
C1 C2 C3 C4 . . -168.2(9)
C1 C2 C3 C6 . . 70.4(11)
O7 C3 C4 C5 . . 58.9(11)
C2 C3 C4 C5 . . 176.9(9)
C6 C3 C4 C5 . . -62.3(11)
C3 C4 C5 O5 . . 53.7(14)
C3 C4 C5 O6 . . -125.7(11)
O5 C5 O6 Nd1 . 4 -81.6(18)
C4 C5 O6 Nd1 . 4 97.7(17)
Nd1 O4 C6 O3 4_545 . -25.5(18)
Nd1 O4 C6 C3 4_545 . 158.3(8)
Nd1 O3 C6 O4 . . -149.4(8)
Nd1 O3 C6 C3 . . 26.8(12)
O7 C3 C6 O4 . . 176.9(8)
C4 C3 C6 O4 . . -61.0(12)
C2 C3 C6 O4 . . 61.3(11)
O7 C3 C6 O3 . . 0.4(12)
C4 C3 C6 O3 . . 122.5(10)
C2 C3 C6 O3 . . -115.2(10)
C4 C3 O7 Nd1 . . -146.8(6)
C2 C3 O7 Nd1 . . 92.1(8)
C6 C3 O7 Nd1 . . -25.2(9)
O6 Nd1 O7 C3 4_545 . -6.1(7)
O8 Nd1 O7 C3 . . -157.8(6)
O3 Nd1 O7 C3 . . 27.2(6)
O2 Nd1 O7 C3 6_556 . 94.3(6)
O4 Nd1 O7 C3 4 . 130.2(6)
O1 Nd1 O7 C3 . . -59.8(6)
O1 Nd1 O7 C3 5 . -98.8(6)
O2 Nd1 O7 C3 5 . -140.6(6)
